data_4307685
loop_
_publ_author_name
'Luciano Cuesta'
'Miguel A. Huertos'
'Dolores Morales'
'Julio P\'erez'
'Luc\'ia Riera'
'V\'ictor Riera'
'Daniel Miguel'
'Amador Men\'endez-Vel\'azquez'
'Santiago Garc\'ia-Granda'

_publ_contact_author
;    JULIO PEREZ
     Departamento de Quimica Organica e Inorganica 
     IUQOEM - Facultad de Quimica
     Universidad de Oviedo-CSIC
     C/ Julian Claveria s/n
     33006 Oviedo  (ASTURIAS)
     SPAIN
;
_publ_contact_author_email japm@sauron.quimica.uniovi.es
_publ_contact_author_fax +34-85-103446
_publ_contact_author_phone +34-85-102985
_publ_section_title
;
Synthesis, Structure, and Reactivity of Mononuclear Re(I) Oximato Complexes
;
_journal_name_full 'Inorganic Chemistry'
_journal_page_first 2836
_journal_page_last 2845
_journal_paper_doi 10.1021/ic062168c
_journal_volume 46
_journal_year 2007
_chemical_formula_sum 'C16 H14 N3 O4 Re'
_chemical_formula_weight 498.50
_chemical_name_systematic
; 
 ? 
;
_space_group_IT_number 4
_symmetry_cell_setting monoclinic
_symmetry_space_group_name_Hall 'P 2yb'
_symmetry_space_group_name_H-M 'P 1 21 1'
_atom_sites_solution_hydrogens geom
_atom_sites_solution_primary direct
_atom_sites_solution_secondary difmap
_audit_creation_method SHELXL-97
_cell_angle_alpha 90.00
_cell_angle_beta 91.498(6)
_cell_angle_gamma 90.00
_cell_formula_units_Z 2
_cell_length_a 6.665(2)
_cell_length_b 14.740(5)
_cell_length_c 8.779(3)
_cell_measurement_temperature 296(2)
_cell_volume 862.2(5)
_computing_cell_refinement 'Bruker SMART'
_computing_data_collection 'Bruker SMART'
_computing_data_reduction 'Bruker SHELXTL'
_computing_molecular_graphics 'Bruker SHELXTL'
_computing_publication_material 'Bruker SHELXTL'
_computing_structure_refinement 'SHELXL-97 (Sheldrick, 1997)'
_computing_structure_solution 'SHELXS-97 (Sheldrick, 1990)'
_diffrn_ambient_temperature 296(2)
_diffrn_measured_fraction_theta_full 0.998
_diffrn_measured_fraction_theta_max 0.998
_diffrn_measurement_device_type 'CCD area detector'
_diffrn_measurement_method 'phi and omega scans'
_diffrn_radiation_monochromator graphite
_diffrn_radiation_source 'fine-focus sealed tube'
_diffrn_radiation_type MoK\a
_diffrn_radiation_wavelength 0.71073
_diffrn_reflns_av_R_equivalents 0.0161
_diffrn_reflns_av_sigmaI/netI 0.0194
_diffrn_reflns_limit_h_max 7
_diffrn_reflns_limit_h_min -7
_diffrn_reflns_limit_k_max 16
_diffrn_reflns_limit_k_min -16
_diffrn_reflns_limit_l_max 5
_diffrn_reflns_limit_l_min -9
_diffrn_reflns_number 3813
_diffrn_reflns_theta_full 23.27
_diffrn_reflns_theta_max 23.27
_diffrn_reflns_theta_min 2.32
_exptl_absorpt_coefficient_mu 7.071
_exptl_absorpt_correction_T_max 1.000000
_exptl_absorpt_correction_T_min 0.754363
_exptl_absorpt_correction_type multi-scan
_exptl_absorpt_process_details SADABS
_exptl_crystal_colour RED
_exptl_crystal_density_diffrn 1.920
_exptl_crystal_density_method 'not measured'
_exptl_crystal_description BLOCK
_exptl_crystal_F_000 476
_exptl_crystal_size_max 0.22
_exptl_crystal_size_mid 0.17
_exptl_crystal_size_min 0.13
_refine_diff_density_max 0.532
_refine_diff_density_min -0.337
_refine_diff_density_rms 0.067
_refine_ls_abs_structure_details 'Flack H D (1983), Acta Cryst. A39, 876-881'
_refine_ls_abs_structure_Flack 0.039(11)
_refine_ls_extinction_method none
_refine_ls_goodness_of_fit_ref 1.016
_refine_ls_hydrogen_treatment mixed
_refine_ls_matrix_type full
_refine_ls_number_parameters 219
_refine_ls_number_reflns 2430
_refine_ls_number_restraints 1
_refine_ls_restrained_S_all 1.015
_refine_ls_R_factor_all 0.0182
_refine_ls_R_factor_gt 0.0171
_refine_ls_shift/su_max 0.001
_refine_ls_shift/su_mean 0.000
_refine_ls_structure_factor_coef Fsqd
_refine_ls_weighting_details 'calc w=1/[\s^2^(Fo^2^)+(0.0295P)^2^+0.0000P] where P=(Fo^2^+2Fc^2^)/3'
_refine_ls_weighting_scheme calc
_refine_ls_wR_factor_gt 0.0415
_refine_ls_wR_factor_ref 0.0420
_reflns_number_gt 2315
_reflns_number_total 2430
_reflns_threshold_expression >2sigma(I)
_cod_data_source_file ic062168csi20070112_023228_1.cif
_cod_data_source_block Compound_1_(lc37am)
_cod_depositor_comments
;
The following automatic conversions were performed:
'_symmetry_cell_setting' value 'Monoclinic' changed to 'monoclinic'
according to '/home/saulius/struct/CIF-dictionaries/cif_core.dic'
dictionary named 'cif_core.dic' version 2.4.1 from
2010-06-29.

'_exptl_absorpt_correction_type' value 'MULTI-SCAN' changed
to 'multi-scan' according to
'/home/saulius/struct/CIF-dictionaries/cif_core.dic' dictionary named
'cif_core.dic' version 2.4.1 from 2010-06-29.

Automatic conversion script
Id: cif_fix_enum 1527 2010-12-29 10:47:43Z saulius 
;
_cod_database_code 4307685

loop_
_symmetry_equiv_pos_as_xyz
'x, y, z'
'-x, y+1/2, -z'

loop_
_atom_site_label
_atom_site_type_symbol
_atom_site_fract_x
_atom_site_fract_y
_atom_site_fract_z
_atom_site_U_iso_or_equiv
_atom_site_adp_type
_atom_site_occupancy
_atom_site_symmetry_multiplicity
_atom_site_calc_flag
_atom_site_refinement_flags
_atom_site_disorder_assembly
_atom_site_disorder_group
Re1 Re 0.00008(2) 1.03504(3) 0.815554(17) 0.03744(7) Uani 1 1 d . . .
N1 N 0.1522(5) 1.0330(9) 1.0385(4) 0.0448(10) Uani 1 1 d . . .
N2 N -0.1929(6) 0.9546(3) 0.9600(5) 0.0385(10) Uani 1 1 d . . .
N3 N 0.2341(9) 0.8839(4) 0.6813(6) 0.0566(14) Uani 1 1 d . . .
C1 C -0.1297(10) 1.1488(5) 0.8521(8) 0.0607(17) Uani 1 1 d . . .
O1 O -0.2019(10) 1.2174(4) 0.8737(7) 0.103(2) Uani 1 1 d . . .
C2 C -0.1502(8) 1.0252(11) 0.6285(6) 0.051(2) Uani 1 1 d . . .
O2 O -0.2363(7) 1.0179(6) 0.5134(5) 0.078(2) Uani 1 1 d . . .
C3 C 0.2043(10) 1.0987(5) 0.7071(7) 0.0555(16) Uani 1 1 d . . .
O3 O 0.3252(10) 1.1361(4) 0.6455(6) 0.0934(19) Uani 1 1 d . . .
C4 C 0.2101(12) 0.8013(5) 0.6391(8) 0.071(2) Uani 1 1 d . . .
O4 O 0.1227(6) 0.9056(3) 0.8049(4) 0.0496(10) Uani 1 1 d . . .
C5 C 0.0747(18) 0.7353(7) 0.7093(13) 0.117(3) Uani 1 1 d . . .
H5A H 0.1327 0.7150 0.8045 0.175 Uiso 1 1 calc R . .
H5B H 0.0556 0.6844 0.6423 0.175 Uiso 1 1 calc R . .
H5C H -0.0524 0.7636 0.7267 0.175 Uiso 1 1 calc R . .
C6 C 0.337(2) 0.7700(8) 0.5112(12) 0.154(6) Uani 1 1 d . . .
H6A H 0.2580 0.7327 0.4430 0.231 Uiso 1 1 calc R . .
H6B H 0.4484 0.7355 0.5515 0.231 Uiso 1 1 calc R . .
H6C H 0.3859 0.8217 0.4569 0.231 Uiso 1 1 calc R . .
C11 C 0.3222(9) 1.0772(5) 1.0747(8) 0.0618(17) Uani 1 1 d . . .
H11 H 0.3784 1.1153 1.0030 0.074 Uiso 1 1 calc R . .
C12 C 0.4170(10) 1.0674(5) 1.2167(10) 0.070(2) Uani 1 1 d . . .
H12 H 0.5360 1.0982 1.2389 0.084 Uiso 1 1 calc R . .
C13 C 0.3356(10) 1.0132(6) 1.3221(8) 0.074(3) Uani 1 1 d . . .
H13 H 0.3966 1.0075 1.4181 0.089 Uiso 1 1 calc R . .
C14 C 0.1633(10) 0.9668(5) 1.2874(7) 0.0588(17) Uani 1 1 d . . .
H14 H 0.1074 0.9283 1.3588 0.071 Uiso 1 1 calc R . .
C15 C 0.0721(8) 0.9775(4) 1.1444(6) 0.0438(13) Uani 1 1 d . . .
C16 C -0.1154(8) 0.9318(4) 1.0975(6) 0.0437(13) Uani 1 1 d . . .
C17 C -0.2126(10) 0.8697(5) 1.1888(7) 0.0580(17) Uani 1 1 d . . .
H17 H -0.1576 0.8535 1.2834 0.070 Uiso 1 1 calc R . .
C18 C -0.3918(9) 0.8323(5) 1.1378(8) 0.0572(16) Uani 1 1 d . . .
H18 H -0.4585 0.7903 1.1972 0.069 Uiso 1 1 calc R . .
C19 C -0.4689(9) 0.8575(4) 1.0004(7) 0.0542(15) Uani 1 1 d . . .
H19 H -0.5905 0.8336 0.9649 0.065 Uiso 1 1 calc R . .
C20 C -0.3679(8) 0.9178(4) 0.9149(7) 0.0488(14) Uani 1 1 d . . .
H20 H -0.4227 0.9344 0.8205 0.059 Uiso 1 1 calc R . .

loop_
_atom_site_aniso_label
_atom_site_aniso_U_11
_atom_site_aniso_U_22
_atom_site_aniso_U_33
_atom_site_aniso_U_23
_atom_site_aniso_U_13
_atom_site_aniso_U_12
Re1 0.03475(10) 0.04163(11) 0.03584(11) -0.0039(2) -0.00123(7) 0.0009(2)
N1 0.0344(19) 0.053(2) 0.047(2) -0.013(6) -0.0038(16) 0.013(5)
N2 0.032(2) 0.047(3) 0.036(3) 0.001(2) 0.001(2) 0.003(2)
N3 0.061(3) 0.060(4) 0.050(3) -0.003(3) 0.012(3) 0.010(3)
C1 0.055(4) 0.072(5) 0.055(4) -0.004(4) -0.008(3) 0.011(4)
O1 0.121(5) 0.085(4) 0.102(4) -0.019(3) -0.005(4) 0.057(4)
C2 0.042(2) 0.064(6) 0.048(3) -0.005(5) 0.010(2) 0.003(4)
O2 0.071(3) 0.114(7) 0.048(2) -0.008(3) -0.024(2) 0.002(3)
C3 0.056(4) 0.058(4) 0.053(4) -0.008(3) 0.002(3) -0.012(3)
O3 0.101(4) 0.100(5) 0.081(4) -0.010(3) 0.037(3) -0.051(4)
C4 0.098(6) 0.067(5) 0.048(4) -0.008(3) -0.003(4) 0.031(4)
O4 0.055(2) 0.050(2) 0.045(2) -0.0020(18) 0.0102(19) 0.0078(19)
C5 0.153(9) 0.068(6) 0.129(9) -0.020(6) 0.025(7) -0.019(6)
C6 0.272(16) 0.117(9) 0.075(6) -0.008(6) 0.052(8) 0.091(10)
C11 0.051(4) 0.066(4) 0.068(4) -0.020(3) -0.010(3) -0.002(3)
C12 0.045(3) 0.082(6) 0.082(5) -0.026(4) -0.024(4) 0.002(3)
C13 0.056(4) 0.111(10) 0.054(4) -0.021(4) -0.017(3) 0.020(4)
C14 0.055(4) 0.082(5) 0.039(3) 0.000(3) -0.009(3) 0.018(3)
C15 0.039(3) 0.050(4) 0.042(3) -0.011(3) -0.002(3) 0.006(3)
C16 0.038(3) 0.059(4) 0.034(3) -0.005(3) 0.000(2) 0.012(3)
C17 0.056(4) 0.074(4) 0.044(3) 0.015(3) -0.004(3) 0.010(3)
C18 0.049(3) 0.062(4) 0.061(4) 0.010(3) 0.008(3) -0.010(3)
C19 0.042(3) 0.061(4) 0.060(4) 0.005(3) 0.001(3) -0.006(3)
C20 0.040(3) 0.057(4) 0.049(3) 0.002(3) -0.007(3) -0.002(3)

loop_
_atom_type_symbol
_atom_type_description
_atom_type_scat_dispersion_real
_atom_type_scat_dispersion_imag
_atom_type_scat_source
C C 0.0033 0.0016 'International Tables Vol C Tables 4.2.6.8 and 6.1.1.4'
H H 0.0000 0.0000 'International Tables Vol C Tables 4.2.6.8 and 6.1.1.4'
N N 0.0061 0.0033 'International Tables Vol C Tables 4.2.6.8 and 6.1.1.4'
O O 0.0106 0.0060 'International Tables Vol C Tables 4.2.6.8 and 6.1.1.4'
Re Re -1.0185 7.2310 'International Tables Vol C Tables 4.2.6.8 and 6.1.1.4'

loop_
_geom_angle_atom_site_label_1
_geom_angle_atom_site_label_2
_geom_angle_atom_site_label_3
_geom_angle
_geom_angle_site_symmetry_1
_geom_angle_site_symmetry_3
_geom_angle_publ_flag
C2 Re1 C1 89.0(5) . . ?
C2 Re1 C3 88.5(3) . . ?
C1 Re1 C3 89.1(3) . . ?
C2 Re1 O4 95.1(5) . . ?
C1 Re1 O4 171.8(2) . . ?
C3 Re1 O4 98.1(2) . . ?
C2 Re1 N2 98.9(3) . . ?
C1 Re1 N2 95.9(3) . . ?
C3 Re1 N2 171.1(2) . . ?
O4 Re1 N2 76.44(15) . . ?
C2 Re1 N1 173.4(6) . . ?
C1 Re1 N1 93.6(3) . . ?
C3 Re1 N1 97.6(3) . . ?
O4 Re1 N1 81.6(3) . . ?
N2 Re1 N1 74.8(3) . . ?
C11 N1 C15 118.5(5) . . ?
C11 N1 Re1 125.3(6) . . ?
C15 N1 Re1 116.1(5) . . ?
C20 N2 C16 118.5(5) . . ?
C20 N2 Re1 124.9(4) . . ?
C16 N2 Re1 116.1(4) . . ?
C4 N3 O4 112.6(6) . . ?
O1 C1 Re1 178.2(7) . . ?
O2 C2 Re1 177.9(9) . . ?
O3 C3 Re1 179.0(6) . . ?
N3 C4 C5 125.4(7) . . ?
N3 C4 C6 116.2(8) . . ?
C5 C4 C6 118.3(8) . . ?
N3 O4 Re1 118.2(3) . . ?
N1 C11 C12 121.7(7) . . ?
C13 C12 C11 119.7(7) . . ?
C12 C13 C14 119.7(6) . . ?
C13 C14 C15 119.4(7) . . ?
N1 C15 C14 121.1(6) . . ?
N1 C15 C16 115.6(5) . . ?
C14 C15 C16 123.3(6) . . ?
N2 C16 C17 120.6(5) . . ?
N2 C16 C15 116.2(5) . . ?
C17 C16 C15 123.2(5) . . ?
C18 C17 C16 119.3(6) . . ?
C19 C18 C17 119.1(6) . . ?
C18 C19 C20 119.5(6) . . ?
N2 C20 C19 123.0(6) . . ?

loop_
_geom_bond_atom_site_label_1
_geom_bond_atom_site_label_2
_geom_bond_distance
_geom_bond_site_symmetry_2
_geom_bond_publ_flag
Re1 C2 1.907(6) . ?
Re1 C1 1.918(7) . ?
Re1 C3 1.926(7) . ?
Re1 O4 2.079(4) . ?
Re1 N2 2.181(4) . ?
Re1 N1 2.181(4) . ?
N1 C11 1.337(9) . ?
N1 C15 1.358(11) . ?
N2 C20 1.337(7) . ?
N2 C16 1.343(7) . ?
N3 C4 1.282(9) . ?
N3 O4 1.368(6) . ?
C1 O1 1.138(8) . ?
C2 O2 1.154(7) . ?
C3 O3 1.126(8) . ?
C4 C5 1.472(13) . ?
C4 C6 1.496(12) . ?
C11 C12 1.391(10) . ?
C12 C13 1.347(11) . ?
C13 C14 1.365(10) . ?
C14 C15 1.389(8) . ?
C15 C16 1.469(8) . ?
C16 C17 1.388(9) . ?
C17 C18 1.379(9) . ?
C18 C19 1.350(9) . ?
C19 C20 1.354(8) . ?
